data_4119480
loop_
_publ_author_name
'Hester Zijlstra'
'Thierry Le\'on'
'Abel de C\'ozar'
'C\'elia Fonseca Guerra'
'Daniel Byrom'
'Antoni Riera'
'Xavier Verdaguer'
'F. Matthias Bickelhaupt'

_publ_section_title
;
 Stereodivergent SN2@P Reactions of Borane Oxazaphospholidines:
 Experimental and Theoretical Studies
;
_journal_name_full 'Journal of the American Chemical Society'
_journal_page_first 4483
_journal_page_last 4491
_journal_paper_doi 10.1021/ja400208t
_journal_volume 135
_journal_year 2013
_chemical_absolute_configuration ad
_chemical_formula_sum 'C18 H25 B N O P'
_chemical_formula_weight 313.17
_chemical_name_systematic
; 
 ? 
;
_space_group_IT_number 4
_symmetry_cell_setting monoclinic
_symmetry_space_group_name_Hall 'P 2yb'
_symmetry_space_group_name_H-M 'P 1 21 1'
_atom_sites_solution_hydrogens geom
_atom_sites_solution_primary direct
_atom_sites_solution_secondary difmap
_audit_creation_method SHELXL-97
_cell_angle_alpha 90.00
_cell_angle_beta 98.595(4)
_cell_angle_gamma 90.00
_cell_formula_units_Z 2
_cell_length_a 7.0769(6)
_cell_length_b 15.3364(18)
_cell_length_c 8.3414(7)
_cell_measurement_reflns_used 3643
_cell_measurement_temperature 100(2)
_cell_measurement_theta_max 27.38
_cell_measurement_theta_min 2.66
_cell_volume 895.16(15)
_computing_cell_refinement 'Bruker APEX2 v2009.1-0'
_computing_data_collection 'Bruker APEX2 v2009.1-0'
_computing_data_reduction 'Bruker SAINT V7.60A'
_computing_molecular_graphics 'Bruker SHELXTL'
_computing_publication_material 'Bruker SHELXTL'
_computing_structure_refinement 'SHELXS-97 (Sheldrick, 2008)'
_computing_structure_solution 'SHELXS-97 (Sheldrick, 2008)'
_diffrn_ambient_temperature 100(2)
_diffrn_detector_area_resol_mean 512
_diffrn_detector_type '4K CCD area detector APEX II'
_diffrn_measured_fraction_theta_full 0.982
_diffrn_measured_fraction_theta_max 0.982
_diffrn_measurement_device_type 'Kappa 4-axis goniometer bruker-nonius'
_diffrn_measurement_method
;
 Fullsphere data collection, phi and omega scans
;
_diffrn_measurement_specimen_support 'magnetic support whith 10 micron nylon fiber cryoloop'
_diffrn_radiation_monochromator 'Multilayer Montel 200 mirrors'
_diffrn_radiation_type MoK\a
_diffrn_radiation_wavelength 0.71073
_diffrn_reflns_av_R_equivalents 0.0272
_diffrn_reflns_av_sigmaI/netI 0.0460
_diffrn_reflns_limit_h_max 7
_diffrn_reflns_limit_h_min -9
_diffrn_reflns_limit_k_max 19
_diffrn_reflns_limit_k_min -19
_diffrn_reflns_limit_l_max 10
_diffrn_reflns_limit_l_min -10
_diffrn_reflns_number 6967
_diffrn_reflns_theta_full 27.52
_diffrn_reflns_theta_max 27.52
_diffrn_reflns_theta_min 2.47
_diffrn_source 'rotating anode x-ray tube'
_diffrn_source_current 70
_diffrn_source_power 50
_diffrn_source_size '3 mm x 0.3 mm fine focus'
_diffrn_source_type 'Bruker-Nonius FR 591'
_exptl_absorpt_coefficient_mu 0.154
_exptl_absorpt_correction_T_max 1.0
_exptl_absorpt_correction_T_min 0.95
_exptl_absorpt_correction_type empirical
_exptl_absorpt_process_details
; 
 SADABS Version 2008/1 Bruker-Nonius
 Blessing, Acta Cryst. (1995) A51 33-38
;
_exptl_crystal_colour colourless
_exptl_crystal_density_diffrn 1.162
_exptl_crystal_description Plate
_exptl_crystal_F_000 336
_exptl_crystal_size_max 0.40
_exptl_crystal_size_mid 0.20
_exptl_crystal_size_min 0.05
_refine_diff_density_max 0.239
_refine_diff_density_min -0.341
_refine_diff_density_rms 0.058
_refine_ls_abs_structure_details 'Flack H D (1983), Acta Cryst. A39, 876-881'
_refine_ls_abs_structure_Flack 0.07(8)
_refine_ls_extinction_method none
_refine_ls_goodness_of_fit_ref 1.095
_refine_ls_hydrogen_treatment noref
_refine_ls_matrix_type full
_refine_ls_number_parameters 203
_refine_ls_number_reflns 3773
_refine_ls_number_restraints 1
_refine_ls_restrained_S_all 1.095
_refine_ls_R_factor_all 0.0401
_refine_ls_R_factor_gt 0.0373
_refine_ls_shift/su_max 0.000
_refine_ls_shift/su_mean 0.000
_refine_ls_structure_factor_coef Fsqd
_refine_ls_weighting_details 'calc w=1/[\s^2^(Fo^2^)+(0.0522P)^2^+0.0882P] where P=(Fo^2^+2Fc^2^)/3'
_refine_ls_weighting_scheme calc
_refine_ls_wR_factor_gt 0.0887
_refine_ls_wR_factor_ref 0.0968
_reflns_number_gt 3561
_reflns_number_total 3773
_reflns_threshold_expression >2sigma(I)
_cod_data_source_file ja400208t_si_002.cif
_cod_data_source_block mo_tsl804_0m
_cod_database_code 4119480

loop_
_symmetry_equiv_pos_as_xyz
'x, y, z'
'-x, y+1/2, -z'

loop_
_atom_site_label
_atom_site_type_symbol
_atom_site_fract_x
_atom_site_fract_y
_atom_site_fract_z
_atom_site_U_iso_or_equiv
_atom_site_adp_type
_atom_site_occupancy
_atom_site_symmetry_multiplicity
_atom_site_calc_flag
_atom_site_refinement_flags
P1 P 0.04340(6) 0.76975(3) 0.14955(5) 0.01668(12) Uani 1 1 d .
N1 N 0.1719(2) 0.68153(10) 0.21070(19) 0.0179(3) Uani 1 1 d .
O1 O 0.19212(19) 0.62624(9) -0.09941(16) 0.0224(3) Uani 1 1 d .
B1 B 0.1866(3) 0.86318(15) 0.0754(3) 0.0233(5) Uani 1 1 d .
H1A H 0.2840 0.8828 0.1640 0.035 Uiso 1 1 calc R
H1B H 0.1005 0.9117 0.0394 0.035 Uiso 1 1 calc R
H1C H 0.2487 0.8430 -0.0153 0.035 Uiso 1 1 calc R
C1 C -0.1595(3) 0.73611(15) 0.0029(2) 0.0266(5) Uani 1 1 d .
H1D H -0.1140 0.7135 -0.0944 0.040 Uiso 1 1 calc R
H1E H -0.2435 0.7863 -0.0263 0.040 Uiso 1 1 calc R
H1F H -0.2306 0.6904 0.0503 0.040 Uiso 1 1 calc R
C13 C -0.0619(3) 0.80238(12) 0.3252(2) 0.0181(4) Uani 1 1 d .
C14 C -0.2372(3) 0.84670(13) 0.3087(3) 0.0237(4) Uani 1 1 d .
H14 H -0.3081 0.8558 0.2040 0.028 Uiso 1 1 calc R
C9 C 0.5318(3) 0.53685(13) 0.2264(2) 0.0209(4) Uani 1 1 d .
C10 C 0.4267(3) 0.52417(13) 0.0569(2) 0.0242(4) Uani 1 1 d .
H10A H 0.3134 0.4863 0.0568 0.029 Uiso 1 1 calc R
H10B H 0.5112 0.4984 -0.0151 0.029 Uiso 1 1 calc R
C6 C 0.6840(3) 0.58429(14) 0.5412(3) 0.0248(4) Uani 1 1 d .
H6 H 0.7335 0.5995 0.6498 0.030 Uiso 1 1 calc R
C8 C 0.6519(3) 0.47897(14) 0.3223(2) 0.0246(4) Uani 1 1 d .
H8 H 0.6815 0.4238 0.2805 0.030 Uiso 1 1 calc R
C17 C -0.0346(3) 0.81842(14) 0.6160(2) 0.0261(4) Uani 1 1 d .
H17 H 0.0338 0.8085 0.7214 0.031 Uiso 1 1 calc R
C4 C 0.4930(3) 0.61846(12) 0.2873(2) 0.0191(4) Uani 1 1 d .
C16 C -0.2065(3) 0.86328(14) 0.5974(3) 0.0287(5) Uani 1 1 d .
H16 H -0.2551 0.8845 0.6901 0.034 Uiso 1 1 calc R
C2 C 0.0718(3) 0.60273(13) 0.2511(3) 0.0232(4) Uani 1 1 d .
H2A H 0.0357 0.5678 0.1530 0.035 Uiso 1 1 calc R
H2B H -0.0433 0.6192 0.2962 0.035 Uiso 1 1 calc R
H2C H 0.1561 0.5685 0.3313 0.035 Uiso 1 1 calc R
C3 C 0.3621(3) 0.67099(13) 0.1634(2) 0.0184(4) Uani 1 1 d .
H3 H 0.4196 0.7298 0.1521 0.022 Uiso 1 1 calc R
C11 C 0.3679(3) 0.61786(13) 0.0045(2) 0.0202(4) Uani 1 1 d .
H11 H 0.4704 0.6431 -0.0519 0.024 Uiso 1 1 calc R
C5 C 0.5685(3) 0.64277(13) 0.4440(2) 0.0213(4) Uani 1 1 d .
H5 H 0.5416 0.6986 0.4844 0.026 Uiso 1 1 calc R
C12 C 0.2006(4) 0.59270(16) -0.2564(3) 0.0326(5) Uani 1 1 d .
H12A H 0.3146 0.6154 -0.2960 0.049 Uiso 1 1 calc R
H12B H 0.0862 0.6106 -0.3302 0.049 Uiso 1 1 calc R
H12C H 0.2068 0.5289 -0.2517 0.049 Uiso 1 1 calc R
C15 C -0.3072(3) 0.87722(14) 0.4449(3) 0.0286(5) Uani 1 1 d .
H15 H -0.4251 0.9079 0.4330 0.034 Uiso 1 1 calc R
C7 C 0.7276(3) 0.50267(13) 0.4791(3) 0.0253(4) Uani 1 1 d .
H7 H 0.8095 0.4636 0.5450 0.030 Uiso 1 1 calc R
C18 C 0.0374(3) 0.78804(12) 0.4804(2) 0.0215(4) Uani 1 1 d .
H18 H 0.1552 0.7573 0.4934 0.026 Uiso 1 1 calc R

loop_
_atom_site_aniso_label
_atom_site_aniso_U_11
_atom_site_aniso_U_22
_atom_site_aniso_U_33
_atom_site_aniso_U_23
_atom_site_aniso_U_13
_atom_site_aniso_U_12
P1 0.0140(2) 0.0202(2) 0.0158(2) 0.00054(18) 0.00223(16) -0.00131(19)
N1 0.0149(8) 0.0173(7) 0.0226(8) -0.0009(6) 0.0065(7) -0.0011(6)
O1 0.0170(7) 0.0286(8) 0.0214(7) -0.0053(6) 0.0023(6) 0.0002(6)
B1 0.0240(12) 0.0233(11) 0.0227(11) 0.0055(9) 0.0041(9) -0.0026(9)
C1 0.0165(9) 0.0405(11) 0.0219(10) -0.0020(8) -0.0005(8) -0.0041(9)
C13 0.0177(9) 0.0160(8) 0.0213(9) 0.0006(7) 0.0047(8) -0.0027(7)
C14 0.0241(10) 0.0217(9) 0.0260(10) 0.0041(8) 0.0061(8) 0.0038(8)
C9 0.0176(9) 0.0209(9) 0.0256(10) -0.0002(8) 0.0082(8) -0.0022(7)
C10 0.0244(10) 0.0227(10) 0.0259(10) -0.0038(8) 0.0049(9) 0.0012(8)
C6 0.0196(10) 0.0327(11) 0.0226(10) 0.0017(8) 0.0045(8) -0.0041(8)
C8 0.0232(10) 0.0219(9) 0.0300(11) 0.0014(8) 0.0086(9) 0.0003(8)
C17 0.0288(11) 0.0299(11) 0.0202(10) -0.0033(8) 0.0055(9) -0.0070(9)
C4 0.0133(9) 0.0217(9) 0.0239(9) 0.0012(7) 0.0081(8) -0.0034(7)
C16 0.0372(12) 0.0223(10) 0.0301(11) -0.0044(8) 0.0169(10) -0.0030(9)
C2 0.0210(10) 0.0192(9) 0.0317(11) -0.0011(8) 0.0112(9) -0.0031(8)
C3 0.0141(9) 0.0204(9) 0.0219(9) -0.0019(7) 0.0062(7) -0.0030(7)
C11 0.0147(9) 0.0251(10) 0.0219(9) -0.0010(8) 0.0062(8) -0.0005(8)
C5 0.0184(10) 0.0236(9) 0.0236(10) -0.0033(7) 0.0088(8) -0.0028(8)
C12 0.0328(13) 0.0426(13) 0.0218(11) -0.0066(9) 0.0018(9) 0.0078(10)
C15 0.0305(12) 0.0239(10) 0.0351(12) 0.0029(9) 0.0165(10) 0.0081(9)
C7 0.0189(10) 0.0282(11) 0.0299(11) 0.0072(8) 0.0071(8) 0.0005(8)
C18 0.0189(9) 0.0251(11) 0.0207(9) -0.0002(7) 0.0033(8) -0.0017(7)

loop_
_atom_type_symbol
_atom_type_description
_atom_type_scat_dispersion_real
_atom_type_scat_dispersion_imag
_atom_type_scat_source
C C 0.0033 0.0016 'International Tables Vol C Tables 4.2.6.8 and 6.1.1.4'
H H 0.0000 0.0000 'International Tables Vol C Tables 4.2.6.8 and 6.1.1.4'
B B 0.0013 0.0007 'International Tables Vol C Tables 4.2.6.8 and 6.1.1.4'
N N 0.0061 0.0033 'International Tables Vol C Tables 4.2.6.8 and 6.1.1.4'
O O 0.0106 0.0060 'International Tables Vol C Tables 4.2.6.8 and 6.1.1.4'
P P 0.1023 0.0942 'International Tables Vol C Tables 4.2.6.8 and 6.1.1.4'

loop_
_geom_angle_atom_site_label_1
_geom_angle_atom_site_label_2
_geom_angle_atom_site_label_3
_geom_angle
N1 P1 C13 104.39(8)
N1 P1 C1 108.41(9)
C13 P1 C1 104.11(10)
N1 P1 B1 114.60(10)
C13 P1 B1 110.92(10)
C1 P1 B1 113.52(10)
C2 N1 C3 117.75(16)
C2 N1 P1 118.63(13)
C3 N1 P1 119.19(13)
C11 O1 C12 112.30(16)
C18 C13 C14 118.87(19)
C18 C13 P1 119.73(15)
C14 C13 P1 121.29(15)
C15 C14 C13 120.13(19)
C4 C9 C8 119.93(18)
C4 C9 C10 111.14(17)
C8 C9 C10 128.91(18)
C9 C10 C11 102.71(16)
C5 C6 C7 120.13(19)
C7 C8 C9 119.38(19)
C16 C17 C18 119.9(2)
C5 C4 C9 121.03(18)
C5 C4 C3 127.66(18)
C9 C4 C3 111.31(17)
C15 C16 C17 120.3(2)
N1 C3 C4 111.55(16)
N1 C3 C11 115.30(15)
C4 C3 C11 102.17(15)
O1 C11 C10 115.79(16)
O1 C11 C3 109.95(15)
C10 C11 C3 106.64(16)
C4 C5 C6 119.10(19)
C16 C15 C14 120.3(2)
C8 C7 C6 120.39(19)
C17 C18 C13 120.51(19)

loop_
_geom_bond_atom_site_label_1
_geom_bond_atom_site_label_2
_geom_bond_distance
P1 N1 1.6671(17)
P1 C13 1.810(2)
P1 C1 1.8168(19)
P1 B1 1.911(2)
N1 C2 1.466(2)
N1 C3 1.467(2)
O1 C11 1.412(2)
O1 C12 1.417(3)
C13 C18 1.395(3)
C13 C14 1.403(3)
C14 C15 1.387(3)
C9 C4 1.393(3)
C9 C8 1.395(3)
C9 C10 1.509(3)
C10 C11 1.541(3)
C6 C5 1.390(3)
C6 C7 1.407(3)
C8 C7 1.385(3)
C17 C16 1.386(3)
C17 C18 1.389(3)
C4 C5 1.387(3)
C4 C3 1.513(3)
C16 C15 1.379(3)
C3 C11 1.561(3)
